data_2201885
loop_
_publ_author_name
Ompraba
'A. Aysha'
'M. Yogavel'
'D. Velmurugan'
'S. Selvi'
'P. T. Perumal'
'S. Shanmuga Sundara Raj'
'H.-K. Fun'
'Z. A. Rafi'

_publ_section_title
;
 2-Cyano-3-dimethylamino-<i>N</i>-(2,5-dimethylphenyl)acrylamide
;
_journal_issue 3
_journal_name_full 'Acta Crystallographica Section E'
_journal_page_first o353
_journal_page_last o355
_journal_paper_doi 10.1107/S1600536803002848
_journal_volume 59
_journal_year 2003
_chemical_formula_moiety 'C14 H17 N3 O'
_chemical_formula_sum 'C14 H17 N3 O'
_chemical_formula_weight 243.31
_chemical_name_systematic
;
2-cyano-3-dimethylamino-N-(2,5-methylphenyl)acrylamide
;
_space_group_IT_number 14
_symmetry_cell_setting monoclinic
_symmetry_space_group_name_Hall '-P 2yn'
_symmetry_space_group_name_H-M 'P 1 21/n 1'
_atom_sites_solution_hydrogens geom
_atom_sites_solution_primary direct
_atom_sites_solution_secondary difmap
_audit_creation_method SHELXL-97
_cell_angle_alpha 90.00
_cell_angle_beta 97.079(14)
_cell_angle_gamma 90.00
_cell_formula_units_Z 4
_cell_length_a 9.9315(2)
_cell_length_b 11.8940(4)
_cell_length_c 11.3979(4)
_cell_measurement_reflns_used 3509
_cell_measurement_temperature 293(2)
_cell_measurement_theta_max 28.29
_cell_measurement_theta_min 2.48
_cell_volume 1336.12(8)
_computing_cell_refinement 'SAINT (Siemens, 1996)'
_computing_data_collection 'SMART (Siemens, 1996)'
_computing_data_reduction SAINT
_computing_molecular_graphics
;
ZORTEP (Zsolnai, 1997) and PLATON (Spek, 1990)
;
_computing_publication_material 'SHELXL97 and PARST (Nardelli, 1995)'
_computing_structure_refinement 'SHELXL97 (Sheldrick, 1997)'
_computing_structure_solution 'SHELXS97 (Sheldrick, 1997)'
_diffrn_ambient_temperature 293(2)
_diffrn_measured_fraction_theta_full 0.948
_diffrn_measured_fraction_theta_max 0.948
_diffrn_measurement_device_type
;
Siemens SMART CCD area-detector diffractometer
;
_diffrn_measurement_method '\w scans'
_diffrn_radiation_monochromator graphite
_diffrn_radiation_source 'fine-focus sealed tube'
_diffrn_radiation_type MoK\a
_diffrn_radiation_wavelength 0.71073
_diffrn_reflns_av_R_equivalents 0.0395
_diffrn_reflns_av_sigmaI/netI 0.0487
_diffrn_reflns_limit_h_max 13
_diffrn_reflns_limit_h_min -12
_diffrn_reflns_limit_k_max 15
_diffrn_reflns_limit_k_min -13
_diffrn_reflns_limit_l_max 15
_diffrn_reflns_limit_l_min -10
_diffrn_reflns_number 9076
_diffrn_reflns_theta_full 28.29
_diffrn_reflns_theta_max 28.29
_diffrn_reflns_theta_min 2.48
_diffrn_standards_decay_% 0
_diffrn_standards_number 0
_exptl_absorpt_coefficient_mu 0.079
_exptl_absorpt_correction_type none
_exptl_crystal_colour colourless
_exptl_crystal_density_diffrn 1.210
_exptl_crystal_density_meas ?
_exptl_crystal_density_method 'not measured'
_exptl_crystal_description plate
_exptl_crystal_F_000 520
_exptl_crystal_size_max 0.46
_exptl_crystal_size_mid 0.32
_exptl_crystal_size_min 0.24
_refine_diff_density_max 0.207
_refine_diff_density_min -0.164
_refine_ls_extinction_method none
_refine_ls_goodness_of_fit_ref 1.015
_refine_ls_hydrogen_treatment constr
_refine_ls_matrix_type full
_refine_ls_number_parameters 167
_refine_ls_number_reflns 3291
_refine_ls_number_restraints 0
_refine_ls_restrained_S_all 1.015
_refine_ls_R_factor_all 0.1060
_refine_ls_R_factor_gt 0.0581
_refine_ls_shift/su_max <0.001
_refine_ls_shift/su_mean <0.001
_refine_ls_structure_factor_coef Fsqd
_refine_ls_weighting_details
;
calc w = 1/[\s^2^(Fo^2^)+(0.0822P)^2^+0.1140P] where P = (Fo^2^+2Fc^2^)/3
;
_refine_ls_weighting_scheme calc
_refine_ls_wR_factor_gt 0.1420
_refine_ls_wR_factor_ref 0.1677
_reflns_number_gt 2001
_reflns_number_total 3291
_reflns_threshold_expression I>2\s(I)
_cod_data_source_file ci6200.cif
_cod_data_source_block I
_cod_depositor_comments
;
The following automatic conversions were performed:
'_symmetry_cell_setting' value 'Monoclinic' changed to 'monoclinic'
according to '/home/saulius/struct/CIF-dictionaries/cif_core.dic'
dictionary named 'cif_core.dic' version 2.4.1 from 2010-06-29.

Automatic conversion script
Id: cif_fix_enum 1527 2010-12-29 10:47:43Z saulius 

The following automatic conversions were performed:

'_symmetry_cell_setting' value 'Monoclinic' changed to 'monoclinic'
according to /home/saulius/struct/CIF-dictionaries/cif_core.dic
dictionary named 'cif_core.dic' version 2.4.1 from 2010-06-29.

Automatic conversion script
Id: cif_fix_values 1715 2011-07-08 13:25:40Z adriana 

The following automatic conversions were performed:

'_exptl_crystal_density_meas' value 'none' was changed to '?' - the
value is perceived as not measured.

Automatic conversion script
Id: cif_fix_values 3008 2015-01-20 13:52:24Z robertas 
;
_cod_original_sg_symbol_H-M 'P 21/n'
_cod_database_code 2201885
_cod_database_fobs_code 2201885

loop_
_symmetry_equiv_pos_as_xyz
'x, y, z'
'-x+1/2, y+1/2, -z+1/2'
'-x, -y, -z'
'x-1/2, -y-1/2, z-1/2'

loop_
_atom_site_label
_atom_site_fract_x
_atom_site_fract_y
_atom_site_fract_z
_atom_site_U_iso_or_equiv
_atom_site_adp_type
_atom_site_calc_flag
_atom_site_refinement_flags
_atom_site_occupancy
_atom_site_disorder_assembly
_atom_site_disorder_group
_atom_site_type_symbol
C1 0.38358(17) 0.50888(14) 0.66130(15) 0.0450(4) Uani d . 1 . . C
C2 0.45239(19) 0.54894(16) 0.76825(16) 0.0535(5) Uani d . 1 . . C
C3 0.3961(2) 0.64001(18) 0.82077(19) 0.0685(6) Uani d . 1 . . C
H3 0.4393 0.6675 0.8920 0.082 Uiso calc R 1 . . H
C4 0.2782(3) 0.69105(18) 0.7708(2) 0.0705(6) Uani d . 1 . . C
H4 0.2439 0.7524 0.8082 0.085 Uiso calc R 1 . . H
C5 0.2106(2) 0.65193(17) 0.66578(19) 0.0606(5) Uani d . 1 . . C
C6 0.26400(19) 0.56044(15) 0.61184(16) 0.0518(5) Uani d . 1 . . C
H6 0.2190 0.5330 0.5412 0.062 Uiso calc R 1 . . H
N7 0.44063(14) 0.41613(12) 0.60818(12) 0.0474(4) Uani d . 1 . . N
H7 0.5174 0.3935 0.6435 0.057 Uiso calc R 1 . . H
C8 0.39277(17) 0.35672(14) 0.50932(15) 0.0454(4) Uani d . 1 . . C
O9 0.28856(15) 0.38084(14) 0.44681(13) 0.0780(5) Uani d . 1 . . O
C10 0.47713(16) 0.25864(14) 0.48407(15) 0.0435(4) Uani d . 1 . . C
C11 0.5921(2) 0.23470(15) 0.56674(17) 0.0527(5) Uani d . 1 . . C
N12 0.6826(2) 0.22280(18) 0.63869(19) 0.0839(6) Uani d . 1 . . N
C13 0.43875(17) 0.20134(14) 0.38065(16) 0.0460(4) Uani d . 1 . . C
H13 0.3627 0.2305 0.3350 0.055 Uiso calc R 1 . . H
N14 0.49174(15) 0.11173(13) 0.33516(13) 0.0530(4) Uani d . 1 . . N
C15 0.4362(2) 0.0697(2) 0.2195(2) 0.0771(7) Uani d . 1 . . C
H15A 0.3611 0.1159 0.1880 0.116 Uiso calc R 1 . . H
H15B 0.4058 -0.0063 0.2269 0.116 Uiso calc R 1 . . H
H15C 0.5051 0.0718 0.1674 0.116 Uiso calc R 1 . . H
C16 0.6128(2) 0.05418(19) 0.3892(2) 0.0690(6) Uani d . 1 . . C
H16A 0.6916 0.0974 0.3770 0.103 Uiso calc R 1 . . H
H16B 0.6182 -0.0186 0.3537 0.103 Uiso calc R 1 . . H
H16C 0.6086 0.0458 0.4724 0.103 Uiso calc R 1 . . H
C17 0.5851(2) 0.4988(2) 0.8222(2) 0.0729(6) Uani d . 1 . . C
H17A 0.6546 0.5165 0.7736 0.109 Uiso calc R 1 . . H
H17B 0.5759 0.4186 0.8273 0.109 Uiso calc R 1 . . H
H17C 0.6092 0.5292 0.8999 0.109 Uiso calc R 1 . . H
C18 0.0825(3) 0.7079(2) 0.6096(3) 0.0878(8) Uani d . 1 . . C
H18A 0.1053 0.7685 0.5600 0.132 Uiso calc R 1 . . H
H18B 0.0330 0.7369 0.6703 0.132 Uiso calc R 1 . . H
H18C 0.0276 0.6540 0.5628 0.132 Uiso calc R 1 . . H

loop_
_atom_site_aniso_label
_atom_site_aniso_U_11
_atom_site_aniso_U_22
_atom_site_aniso_U_33
_atom_site_aniso_U_12
_atom_site_aniso_U_13
_atom_site_aniso_U_23
C1 0.0514(10) 0.0394(9) 0.0461(10) -0.0056(8) 0.0136(8) 0.0016(7)
C2 0.0607(11) 0.0475(10) 0.0532(11) -0.0154(9) 0.0109(9) -0.0008(8)
C3 0.0890(15) 0.0572(12) 0.0618(13) -0.0178(12) 0.0188(11) -0.0154(10)
C4 0.0928(16) 0.0506(12) 0.0739(15) 0.0019(11) 0.0336(13) -0.0090(10)
C5 0.0725(13) 0.0473(11) 0.0667(13) 0.0075(9) 0.0277(11) 0.0050(9)
C6 0.0602(11) 0.0456(10) 0.0520(10) 0.0047(8) 0.0160(8) 0.0034(8)
N7 0.0472(8) 0.0448(8) 0.0489(9) 0.0057(6) 0.0006(6) -0.0026(6)
C8 0.0462(9) 0.0441(9) 0.0457(10) 0.0016(8) 0.0050(7) 0.0004(8)
O9 0.0661(9) 0.0825(10) 0.0778(10) 0.0324(8) -0.0213(8) -0.0285(8)
C10 0.0421(9) 0.0414(9) 0.0469(10) 0.0008(7) 0.0057(7) 0.0031(7)
C11 0.0564(11) 0.0454(10) 0.0555(11) 0.0085(8) 0.0038(9) -0.0015(8)
N12 0.0850(13) 0.0777(13) 0.0804(14) 0.0254(11) -0.0242(11) -0.0089(10)
C13 0.0422(9) 0.0446(10) 0.0517(10) 0.0027(7) 0.0075(7) 0.0003(8)
N14 0.0535(9) 0.0484(8) 0.0578(10) 0.0033(7) 0.0100(7) -0.0072(7)
C15 0.0754(14) 0.0796(16) 0.0745(15) 0.0083(12) 0.0013(12) -0.0292(12)
C16 0.0690(13) 0.0619(13) 0.0766(14) 0.0214(10) 0.0115(11) -0.0057(11)
C17 0.0722(13) 0.0700(14) 0.0723(14) -0.0182(12) -0.0084(11) -0.0062(11)
C18 0.0939(17) 0.0731(16) 0.1008(19) 0.0355(14) 0.0297(14) 0.0050(13)

loop_
_atom_type_symbol
_atom_type_description
_atom_type_scat_dispersion_real
_atom_type_scat_dispersion_imag
_atom_type_scat_source
C C 0.0033 0.0016 'International Tables Vol C Tables 4.2.6.8 and 6.1.1.4'
H H 0.0000 0.0000 'International Tables Vol C Tables 4.2.6.8 and 6.1.1.4'
N N 0.0061 0.0033 'International Tables Vol C Tables 4.2.6.8 and 6.1.1.4'
O O 0.0106 0.0060 'International Tables Vol C Tables 4.2.6.8 and 6.1.1.4'

loop_
_geom_angle_atom_site_label_1
_geom_angle_atom_site_label_2
_geom_angle_atom_site_label_3
_geom_angle
_geom_angle_publ_flag
C6 C1 C2 120.08(17) ?
C6 C1 N7 122.57(16) y
C2 C1 N7 117.35(16) ?
C3 C2 C1 117.38(18) ?
C3 C2 C17 120.79(18) ?
C1 C2 C17 121.79(18) ?
C4 C3 C2 122.2(2) ?
C4 C3 H3 118.9 ?
C2 C3 H3 118.9 ?
C3 C4 C5 120.5(2) ?
C3 C4 H4 119.7 ?
C5 C4 H4 119.7 ?
C4 C5 C6 118.5(2) ?
C4 C5 C18 121.0(2) ?
C6 C5 C18 120.5(2) ?
C5 C6 C1 121.31(19) ?
C5 C6 H6 119.3 ?
C1 C6 H6 119.3 ?
C8 N7 C1 129.93(14) y
C8 N7 H7 115.0 ?
C1 N7 H7 115.0 ?
O9 C8 N7 123.11(16) y
O9 C8 C10 122.10(16) ?
N7 C8 C10 114.79(14) y
C13 C10 C11 125.91(16) y
C13 C10 C8 116.89(15) y
C11 C10 C8 117.17(15) ?
N12 C11 C10 174.5(2) ?
N14 C13 C10 130.86(16) y
N14 C13 H13 114.6 ?
C10 C13 H13 114.6 ?
C13 N14 C15 120.53(16) y
C13 N14 C16 124.21(16) y
C15 N14 C16 115.07(16) y
N14 C15 H15A 109.5 ?
N14 C15 H15B 109.5 ?
H15A C15 H15B 109.5 ?
N14 C15 H15C 109.5 ?
H15A C15 H15C 109.5 ?
H15B C15 H15C 109.5 ?
N14 C16 H16A 109.5 ?
N14 C16 H16B 109.5 ?
H16A C16 H16B 109.5 ?
N14 C16 H16C 109.5 ?
H16A C16 H16C 109.5 ?
H16B C16 H16C 109.5 ?
C2 C17 H17A 109.5 ?
C2 C17 H17B 109.5 ?
H17A C17 H17B 109.5 ?
C2 C17 H17C 109.5 ?
H17A C17 H17C 109.5 ?
H17B C17 H17C 109.5 ?
C5 C18 H18A 109.5 ?
C5 C18 H18B 109.5 ?
H18A C18 H18B 109.5 ?
C5 C18 H18C 109.5 ?
H18A C18 H18C 109.5 ?
H18B C18 H18C 109.5 ?

loop_
_geom_bond_atom_site_label_1
_geom_bond_atom_site_label_2
_geom_bond_site_symmetry_2
_geom_bond_distance
_geom_bond_publ_flag
C1 C6 . 1.393(2) ?
C1 C2 . 1.405(2) ?
C1 N7 . 1.410(2) y
C2 C3 . 1.388(3) ?
C2 C17 . 1.507(3) ?
C3 C4 . 1.378(3) ?
C3 H3 . 0.93 ?
C4 C5 . 1.379(3) ?
C4 H4 . 0.93 ?
C5 C6 . 1.387(3) ?
C5 C18 . 1.507(3) ?
C6 H6 . 0.93 ?
N7 C8 . 1.365(2) y
N7 H7 . 0.86 ?
C8 O9 . 1.216(2) y
C8 C10 . 1.485(2) y
C10 C13 . 1.374(2) y
C10 C11 . 1.417(3) y
C11 N12 . 1.148(2) y
C13 N14 . 1.323(2) y
C13 H13 . 0.93 ?
N14 C15 . 1.453(2) y
N14 C16 . 1.453(2) y
C15 H15A . 0.96 ?
C15 H15B . 0.96 ?
C15 H15C . 0.96 ?
C16 H16A . 0.96 ?
C16 H16B . 0.96 ?
C16 H16C . 0.96 ?
C17 H17A . 0.96 ?
C17 H17B . 0.96 ?
C17 H17C . 0.96 ?
C18 H18A . 0.96 ?
C18 H18B . 0.96 ?
C18 H18C . 0.96 ?

loop_
_geom_hbond_atom_site_label_D
_geom_hbond_atom_site_label_H
_geom_hbond_atom_site_label_A
_geom_hbond_site_symmetry_A
_geom_hbond_distance_DH
_geom_hbond_distance_HA
_geom_hbond_distance_DA
_geom_hbond_angle_DHA
N7 H7 N12 . 0.86 2.62 3.313(2) 139
C6 H6 O9 . 0.93 2.26 2.876(2) 124
C13 H13 O9 . 0.93 2.37 2.762(2) 105
C15 H15A N12 4_565 0.96 2.63 3.566(3) 166

loop_
_geom_torsion_atom_site_label_1
_geom_torsion_atom_site_label_2
_geom_torsion_atom_site_label_3
_geom_torsion_atom_site_label_4
_geom_torsion
_geom_torsion_publ_flag
C6 C1 C2 C3 0.2(3) ?
N7 C1 C2 C3 -179.80(15) ?
C6 C1 C2 C17 -177.38(17) ?
N7 C1 C2 C17 2.6(3) ?
C1 C2 C3 C4 -0.7(3) ?
C17 C2 C3 C4 176.9(2) ?
C2 C3 C4 C5 0.6(3) ?
C3 C4 C5 C6 0.0(3) ?
C3 C4 C5 C18 -179.3(2) ?
C4 C5 C6 C1 -0.4(3) ?
C18 C5 C6 C1 178.84(18) ?
C2 C1 C6 C5 0.3(3) ?
N7 C1 C6 C5 -179.66(16) ?
C6 C1 N7 C8 -4.0(3) y
C2 C1 N7 C8 176.02(16) ?
C1 N7 C8 O9 3.1(3) ?
C1 N7 C8 C10 -176.25(15) y
O9 C8 C10 C13 5.5(3) ?
N7 C8 C10 C13 -175.17(15) y
O9 C8 C10 C11 -176.38(18) ?
N7 C8 C10 C11 2.9(2) ?
C11 C10 C13 N14 2.8(3) ?
C8 C10 C13 N14 -179.30(17) y
C10 C13 N14 C15 -176.65(19) ?
C10 C13 N14 C16 -1.9(3) ?

loop_
_cod_related_entry_id
_cod_related_entry_database
_cod_related_entry_code
1 ChemSpider 30654686
